data_7712571
loop_
_publ_author_name
'Nasiri Sovari, Sara'
'Kolly, Isabelle'
'Schindler, Kevin'
'Djuri\'c, Ana'
'Srdi\'c-Raji\'c, Tatjana'
'Crochet, Aurelien'
'Pavic, Aleksandar'
'Zobi, Fabio'

_publ_section_title
;
 Synthesis, characterization, and in vivo evaluation of the anticancer
 activity of a series of 5- and 6-(halomethyl)-2,2'-bipyridine rhenium
 tricarbonyl complexes.
;
_journal_name_full 'Dalton Transactions'
_journal_paper_doi 10.1039/D2DT04041G
_journal_year 2023
_chemical_formula_moiety 'C14 H9 Br Cl N2 O3 Re'
_chemical_formula_sum 'C14 H9 Br Cl N2 O3 Re'
_chemical_formula_weight 554.79
_space_group_crystal_system monoclinic
_space_group_IT_number 15
_space_group_name_Hall '-C 2yc'
_space_group_name_H-M_alt 'C 1 2/c 1'
_atom_sites_solution_hydrogens geom
_atom_sites_solution_primary dual
_audit_creation_date 2020-09-25
_audit_creation_method
;
Olex2 1.3
(compiled 2020.07.31 svn.rc2a77460 for OlexSys, GUI svn.r6145)
;
_audit_update_record
;
2021-06-18 deposited with the CCDC.	2023-03-09 downloaded from the CCDC.
;
_cell_angle_alpha 90
_cell_angle_beta 92.621(2)
_cell_angle_gamma 90
_cell_formula_units_Z 8
_cell_length_a 12.8442(3)
_cell_length_b 11.1458(3)
_cell_length_c 21.9911(5)
_cell_measurement_reflns_used 30075
_cell_measurement_temperature 200(2)
_cell_measurement_theta_max 68.26
_cell_measurement_theta_min 4.02
_cell_volume 3144.93(13)
_computing_molecular_graphics 'Olex2 1.3 (Dolomanov et al., 2009)'
_computing_publication_material 'Olex2 1.3 (Dolomanov et al., 2009)'
_computing_structure_refinement 'SHELXL 2017/1 (Sheldrick, 2015)'
_computing_structure_solution 'SHELXT 2014/5 (Sheldrick, 2014)'
_diffrn_ambient_temperature 200(2)
_diffrn_detector Pilatus300K
_diffrn_detector_area_resol_mean 5.81
_diffrn_detector_type 'Dectris Pilatus 300K'
_diffrn_measured_fraction_theta_full 0.942
_diffrn_measured_fraction_theta_max 0.942
_diffrn_measurement_device 'Eulerian 4-circle diffractometer'
_diffrn_measurement_device_type 'STOE STADIVARI'
_diffrn_measurement_method 'rotation method, \w scans'
_diffrn_radiation_collimation '1.2 mm, 0.6 diameter'
_diffrn_radiation_monochromator 'Graded multilayer mirror'
_diffrn_radiation_probe x-ray
_diffrn_radiation_type 'Cu K\a'
_diffrn_radiation_wavelength 1.54186
_diffrn_reflns_av_R_equivalents 0.0212
_diffrn_reflns_av_unetI/netI 0.0132
_diffrn_reflns_Laue_measured_fraction_full 0.942
_diffrn_reflns_Laue_measured_fraction_max 0.942
_diffrn_reflns_limit_h_max 15
_diffrn_reflns_limit_h_min -14
_diffrn_reflns_limit_k_max 12
_diffrn_reflns_limit_k_min -12
_diffrn_reflns_limit_l_max 7
_diffrn_reflns_limit_l_min -24
_diffrn_reflns_number 15339
_diffrn_reflns_point_group_measured_fraction_full 0.942
_diffrn_reflns_point_group_measured_fraction_max 0.942
_diffrn_reflns_theta_full 67.377
_diffrn_reflns_theta_max 67.377
_diffrn_reflns_theta_min 4.025
_diffrn_source 'Primux 100 micro'
_exptl_absorpt_coefficient_mu 19.781
_exptl_absorpt_correction_T_max 0.2917
_exptl_absorpt_correction_T_min 0.0962
_exptl_absorpt_correction_type multi-scan
_exptl_absorpt_process_details
;
STOE X-Red32, absorption correction by Gaussian integration, analogous to
P. Coppens, "The Evaluation of Absorption and Extinction in Single-Crystal
Structure Analysis", published in: F. R. Ahmed (Editor), "Crystallographic
Computing", Munksgaard, Copenhagen (1970), 255 - 270. Afterwards scaling of
reflection intensities was performed within STOE LANA. J. Koziskova, F. Hahn,
J. Richter, J. Kozisek, Acta Chimica Slovaca, vol. 9, no. 2, 2016, pp. 136-140.
;
_exptl_crystal_colour yellow
_exptl_crystal_colour_primary yellow
_exptl_crystal_density_diffrn 2.343
_exptl_crystal_description prism
_exptl_crystal_F_000 2064
_exptl_crystal_recrystallization_method 'diffusion of chloroform and pentane'
_exptl_crystal_size_max 0.14
_exptl_crystal_size_mid 0.07
_exptl_crystal_size_min 0.03
_refine_diff_density_max 1.714
_refine_diff_density_min -2.141
_refine_diff_density_rms 0.187
_refine_ls_extinction_method none
_refine_ls_goodness_of_fit_ref 1.172
_refine_ls_hydrogen_treatment constr
_refine_ls_matrix_type full
_refine_ls_number_parameters 199
_refine_ls_number_reflns 2664
_refine_ls_number_restraints 0
_refine_ls_restrained_S_all 1.172
_refine_ls_R_factor_all 0.0461
_refine_ls_R_factor_gt 0.0443
_refine_ls_shift/su_max 0.001
_refine_ls_shift/su_mean 0.000
_refine_ls_structure_factor_coef Fsqd
_refine_ls_weighting_details 'w=1/[\s^2^(Fo^2^)+(0.0440P)^2^+97.7940P] where P=(Fo^2^+2Fc^2^)/3'
_refine_ls_weighting_scheme calc
_refine_ls_wR_factor_gt 0.1169
_refine_ls_wR_factor_ref 0.1178
_reflns_Friedel_coverage 0.000
_reflns_number_gt 2555
_reflns_number_total 2664
_reflns_threshold_expression 'I > 2\s(I)'
_cod_data_source_file d2dt04041g2.cif
_cod_data_source_block rebrnn16
_cod_database_code 7712571
_shelx_shelxl_version_number 2017/1
_shelx_space_group_comment
;
The symmetry employed for this shelxl refinement is uniquely defined
by the following loop, which should always be used as a source of
symmetry information in preference to the above space-group names.
They are only intended as comments.
;
_olex2_refinement_description
;
1. Fixed Uiso
 At 1.2 times of:
  All C(H) groups, All C(H,H) groups
2.a Secondary CH2 refined with riding coordinates:
 C11(H11A,H11B)
2.b Aromatic/amide H refined with riding coordinates:
 C1(H1), C2(H2), C3(H3), C4(H4), C7(H7), C8(H8), C9(H9)
;
_olex2_exptl_crystal_mounting_method 'mounted on Mitengen loop with oil'
_olex2_submission_special_instructions 'No special instructions were received'

loop_
_space_group_symop_operation_xyz
'x, y, z'
'-x, y, -z+1/2'
'x+1/2, y+1/2, z'
'-x+1/2, y+1/2, -z+1/2'
'-x, -y, -z'
'x, -y, z-1/2'
'-x+1/2, -y+1/2, -z'
'x+1/2, -y+1/2, z-1/2'

loop_
_atom_site_label
_atom_site_type_symbol
_atom_site_fract_x
_atom_site_fract_y
_atom_site_fract_z
_atom_site_U_iso_or_equiv
_atom_site_adp_type
_atom_site_occupancy
_atom_site_site_symmetry_order
_atom_site_calc_flag
_atom_site_refinement_flags_posn
_atom_site_refinement_flags_adp
_atom_site_refinement_flags_occupancy
_atom_site_disorder_assembly
_atom_site_disorder_group
Re1 Re 0.28357(3) 0.52660(4) 0.66419(2) 0.03085(17) Uani 1 1 d . . . . .
Br1 Br 0.18350(10) 0.55201(12) 0.55967(6) 0.0509(3) Uani 1 1 d . . . . .
Cl1 Cl 0.33080(19) 0.2122(2) 0.56301(11) 0.0382(5) Uani 1 1 d . . . . .
O1 O 0.1059(8) 0.6358(11) 0.7327(5) 0.082(3) Uani 1 1 d . . . . .
O2 O 0.1767(8) 0.2848(9) 0.6837(4) 0.072(3) Uani 1 1 d . . . . .
O3 O 0.3966(6) 0.4961(8) 0.7869(4) 0.054(2) Uani 1 1 d . . . . .
N1 N 0.3490(6) 0.7010(7) 0.6433(4) 0.0328(18) Uani 1 1 d . . . . .
N2 N 0.4272(6) 0.4875(7) 0.6133(4) 0.0297(17) Uani 1 1 d . . . . .
C1 C 0.3059(9) 0.8060(10) 0.6589(5) 0.043(2) Uani 1 1 d . . . . .
H1 H 0.249110 0.804026 0.683576 0.051 Uiso 1 1 calc R U . . .
C2 C 0.3411(10) 0.9158(10) 0.6404(6) 0.053(3) Uani 1 1 d . . . . .
H2 H 0.309941 0.986683 0.652548 0.063 Uiso 1 1 calc R U . . .
C3 C 0.4248(10) 0.9167(11) 0.6030(6) 0.055(3) Uani 1 1 d . . . . .
H3 H 0.450023 0.989193 0.588788 0.066 Uiso 1 1 calc R U . . .
C4 C 0.4707(9) 0.8115(11) 0.5868(6) 0.049(3) Uani 1 1 d . . . . .
H4 H 0.527381 0.811969 0.561973 0.058 Uiso 1 1 calc R U . . .
C5 C 0.4315(7) 0.7045(9) 0.6078(4) 0.031(2) Uani 1 1 d . . . . .
C6 C 0.4776(7) 0.5865(9) 0.5940(4) 0.031(2) Uani 1 1 d . . . . .
C7 C 0.5708(8) 0.5795(11) 0.5643(5) 0.040(2) Uani 1 1 d . . . . .
H7 H 0.604033 0.648825 0.551848 0.048 Uiso 1 1 calc R U . . .
C8 C 0.6130(8) 0.4685(11) 0.5537(5) 0.046(3) Uani 1 1 d . . . . .
H8 H 0.674402 0.461478 0.533114 0.055 Uiso 1 1 calc R U . . .
C9 C 0.5637(8) 0.3699(11) 0.5736(5) 0.045(3) Uani 1 1 d . . . . .
H9 H 0.592180 0.294406 0.567237 0.054 Uiso 1 1 calc R U . . .
C10 C 0.4724(8) 0.3797(9) 0.6030(4) 0.035(2) Uani 1 1 d . . . . .
C11 C 0.4230(9) 0.2683(10) 0.6232(5) 0.046(3) Uani 1 1 d . . . . .
H11A H 0.386193 0.283483 0.659949 0.055 Uiso 1 1 calc R U . . .
H11B H 0.476006 0.208193 0.632307 0.055 Uiso 1 1 calc R U . . .
C12 C 0.1717(9) 0.5929(13) 0.7064(5) 0.052(3) Uani 1 1 d . . . . .
C13 C 0.2194(9) 0.3731(11) 0.6751(5) 0.045(3) Uani 1 1 d . . . . .
C14 C 0.3598(8) 0.5080(10) 0.7424(5) 0.037(2) Uani 1 1 d . . . . .

loop_
_atom_site_aniso_label
_atom_site_aniso_U_11
_atom_site_aniso_U_22
_atom_site_aniso_U_33
_atom_site_aniso_U_23
_atom_site_aniso_U_13
_atom_site_aniso_U_12
Re1 0.0273(3) 0.0375(3) 0.0278(3) 0.00248(17) 0.00139(16) -0.00200(18)
Br1 0.0481(7) 0.0582(8) 0.0461(7) 0.0022(5) -0.0032(5) 0.0019(6)
Cl1 0.0431(13) 0.0257(11) 0.0447(14) 0.0020(9) -0.0113(10) -0.0116(10)
O1 0.055(6) 0.115(9) 0.076(7) -0.008(6) 0.028(5) 0.015(6)
O2 0.074(6) 0.071(7) 0.070(6) 0.012(5) 0.001(5) -0.028(5)
O3 0.046(5) 0.072(6) 0.042(5) 0.005(4) -0.004(4) -0.010(4)
N1 0.033(4) 0.032(4) 0.033(4) 0.002(3) 0.000(3) 0.003(3)
N2 0.032(4) 0.027(4) 0.029(4) 0.000(3) -0.003(3) 0.001(3)
C1 0.046(6) 0.032(6) 0.049(6) -0.004(5) 0.002(5) 0.009(5)
C2 0.063(8) 0.030(6) 0.065(8) -0.013(5) -0.003(6) 0.007(5)
C3 0.062(8) 0.033(6) 0.070(8) 0.009(6) 0.006(6) -0.011(6)
C4 0.043(6) 0.046(7) 0.058(7) 0.001(5) 0.009(5) -0.003(5)
C5 0.031(5) 0.029(5) 0.034(5) 0.005(4) -0.003(4) -0.003(4)
C6 0.031(5) 0.032(5) 0.029(5) 0.003(4) -0.001(4) -0.002(4)
C7 0.035(5) 0.051(6) 0.035(6) 0.005(5) 0.003(4) -0.001(5)
C8 0.031(5) 0.063(8) 0.043(6) -0.011(5) 0.003(4) 0.012(5)
C9 0.040(6) 0.054(7) 0.041(6) -0.007(5) -0.006(5) 0.012(5)
C10 0.040(5) 0.032(5) 0.032(5) -0.006(4) -0.009(4) 0.000(4)
C11 0.056(7) 0.033(6) 0.049(7) 0.002(5) -0.012(5) 0.008(5)
C12 0.036(6) 0.079(9) 0.042(6) 0.007(6) 0.005(5) 0.001(6)
C13 0.042(6) 0.048(7) 0.045(6) 0.015(5) -0.005(5) -0.018(5)
C14 0.035(5) 0.040(6) 0.038(6) 0.004(4) 0.011(5) -0.002(4)

loop_
_atom_type_symbol
_atom_type_description
_atom_type_scat_dispersion_real
_atom_type_scat_dispersion_imag
_atom_type_scat_source
C C 0.0181 0.0091 'International Tables Vol C Tables 4.2.6.8 and 6.1.1.4'
H H 0.0000 0.0000 'International Tables Vol C Tables 4.2.6.8 and 6.1.1.4'
Br Br -0.6763 1.2805 'International Tables Vol C Tables 4.2.6.8 and 6.1.1.4'
Cl Cl 0.3639 0.7018 'International Tables Vol C Tables 4.2.6.8 and 6.1.1.4'
N N 0.0311 0.0180 'International Tables Vol C Tables 4.2.6.8 and 6.1.1.4'
O O 0.0492 0.0322 'International Tables Vol C Tables 4.2.6.8 and 6.1.1.4'
Re Re -5.2083 5.8923 'International Tables Vol C Tables 4.2.6.8 and 6.1.1.4'

loop_
_geom_angle_atom_site_label_1
_geom_angle_atom_site_label_2
_geom_angle_atom_site_label_3
_geom_angle
_geom_angle_site_symmetry_1
_geom_angle_site_symmetry_3
_geom_angle_publ_flag
N1 Re1 Br1 84.0(2) . . ?
N1 Re1 N2 74.5(3) . . ?
N2 Re1 Br1 88.0(2) . . ?
C12 Re1 Br1 92.0(4) . . ?
C12 Re1 N1 93.7(5) . . ?
C12 Re1 N2 168.1(5) . . ?
C12 Re1 C13 87.0(6) . . ?
C12 Re1 C14 88.3(5) . . ?
C13 Re1 Br1 90.5(3) . . ?
C13 Re1 N1 174.5(4) . . ?
C13 Re1 N2 104.9(4) . . ?
C13 Re1 C14 89.8(4) . . ?
C14 Re1 Br1 179.5(3) . . ?
C14 Re1 N1 95.6(4) . . ?
C14 Re1 N2 91.6(4) . . ?
C1 N1 Re1 123.8(7) . . ?
C5 N1 Re1 118.1(6) . . ?
C5 N1 C1 117.8(9) . . ?
C6 N2 Re1 114.4(6) . . ?
C6 N2 C10 117.0(8) . . ?
C10 N2 Re1 128.4(7) . . ?
N1 C1 H1 118.1 . . ?
N1 C1 C2 123.8(11) . . ?
C2 C1 H1 118.1 . . ?
C1 C2 H2 121.4 . . ?
C1 C2 C3 117.2(11) . . ?
C3 C2 H2 121.4 . . ?
C2 C3 H3 119.8 . . ?
C4 C3 C2 120.3(11) . . ?
C4 C3 H3 119.8 . . ?
C3 C4 H4 120.5 . . ?
C3 C4 C5 119.0(11) . . ?
C5 C4 H4 120.5 . . ?
N1 C5 C4 121.8(10) . . ?
N1 C5 C6 115.3(8) . . ?
C4 C5 C6 122.9(9) . . ?
N2 C6 C5 117.2(8) . . ?
N2 C6 C7 122.3(9) . . ?
C7 C6 C5 120.5(9) . . ?
C6 C7 H7 120.5 . . ?
C8 C7 C6 119.0(10) . . ?
C8 C7 H7 120.5 . . ?
C7 C8 H8 120.6 . . ?
C9 C8 C7 118.9(10) . . ?
C9 C8 H8 120.6 . . ?
C8 C9 H9 119.6 . . ?
C8 C9 C10 120.8(11) . . ?
C10 C9 H9 119.6 . . ?
N2 C10 C9 122.1(10) . . ?
N2 C10 C11 120.2(9) . . ?
C9 C10 C11 117.7(10) . . ?
Cl1 C11 H11A 109.7 . . ?
Cl1 C11 H11B 109.7 . . ?
C10 C11 Cl1 110.0(7) . . ?
C10 C11 H11A 109.7 . . ?
C10 C11 H11B 109.7 . . ?
H11A C11 H11B 108.2 . . ?
O1 C12 Re1 177.9(13) . . ?
O2 C13 Re1 175.8(12) . . ?
O3 C14 Re1 175.9(9) . . ?

loop_
_geom_bond_atom_site_label_1
_geom_bond_atom_site_label_2
_geom_bond_distance
_geom_bond_site_symmetry_2
_geom_bond_publ_flag
Re1 Br1 2.5970(13) . ?
Re1 N1 2.175(8) . ?
Re1 N2 2.245(8) . ?
Re1 C12 1.896(12) . ?
Re1 C13 1.919(11) . ?
Re1 C14 1.950(12) . ?
Cl1 C11 1.843(11) . ?
O1 C12 1.150(15) . ?
O2 C13 1.147(14) . ?
O3 C14 1.076(13) . ?
N1 C1 1.346(13) . ?
N1 C5 1.344(12) . ?
N2 C6 1.357(12) . ?
N2 C10 1.357(13) . ?
C1 H1 0.9300 . ?
C1 C2 1.372(17) . ?
C2 H2 0.9300 . ?
C2 C3 1.384(18) . ?
C3 H3 0.9300 . ?
C3 C4 1.366(17) . ?
C4 H4 0.9300 . ?
C4 C5 1.383(15) . ?
C5 C6 1.480(14) . ?
C6 C7 1.391(14) . ?
C7 H7 0.9300 . ?
C7 C8 1.375(16) . ?
C8 H8 0.9300 . ?
C8 C9 1.352(17) . ?
C9 H9 0.9300 . ?
C9 C10 1.370(15) . ?
C10 C11 1.472(15) . ?
C11 H11A 0.9700 . ?
C11 H11B 0.9700 . ?

loop_
_geom_torsion_atom_site_label_1
_geom_torsion_atom_site_label_2
_geom_torsion_atom_site_label_3
_geom_torsion_atom_site_label_4
_geom_torsion
_geom_torsion_site_symmetry_1
_geom_torsion_site_symmetry_2
_geom_torsion_site_symmetry_3
_geom_torsion_site_symmetry_4
_geom_torsion_publ_flag
Re1 N1 C1 C2 -173.1(9) . . . . ?
Re1 N1 C5 C4 172.7(8) . . . . ?
Re1 N1 C5 C6 -8.2(11) . . . . ?
Re1 N2 C6 C5 -1.0(10) . . . . ?
Re1 N2 C6 C7 176.8(7) . . . . ?
Re1 N2 C10 C9 -176.6(7) . . . . ?
Re1 N2 C10 C11 4.0(13) . . . . ?
N1 C1 C2 C3 0.9(18) . . . . ?
N1 C5 C6 N2 6.0(12) . . . . ?
N1 C5 C6 C7 -171.9(9) . . . . ?
N2 C6 C7 C8 0.5(15) . . . . ?
N2 C10 C11 Cl1 88.7(10) . . . . ?
C1 N1 C5 C4 -1.1(15) . . . . ?
C1 N1 C5 C6 177.9(9) . . . . ?
C1 C2 C3 C4 -1(2) . . . . ?
C2 C3 C4 C5 1(2) . . . . ?
C3 C4 C5 N1 0.6(17) . . . . ?
C3 C4 C5 C6 -178.3(11) . . . . ?
C4 C5 C6 N2 -175.0(10) . . . . ?
C4 C5 C6 C7 7.2(15) . . . . ?
C5 N1 C1 C2 0.3(16) . . . . ?
C5 C6 C7 C8 178.2(9) . . . . ?
C6 N2 C10 C9 -1.2(14) . . . . ?
C6 N2 C10 C11 179.4(9) . . . . ?
C6 C7 C8 C9 -1.4(16) . . . . ?
C7 C8 C9 C10 1.1(17) . . . . ?
C8 C9 C10 N2 0.3(16) . . . . ?
C8 C9 C10 C11 179.7(10) . . . . ?
C9 C10 C11 Cl1 -90.7(10) . . . . ?
C10 N2 C6 C5 -177.0(8) . . . . ?
C10 N2 C6 C7 0.8(14) . . . . ?
